data_4316838
loop_
_publ_author_name
'Chuan-Fu Sun'
'Chun-Li Hu'
'Xiang Xu'
'Jiang-Gao Mao'

_publ_section_title
;
 Polar or Non-Polar? Syntheses, Crystal Structures, and Optical Properties
 of Three New Palladium(II) Iodates
;
_journal_name_full 'Inorganic Chemistry'
_journal_page_first 9581
_journal_page_last 9589
_journal_paper_doi 10.1021/ic101370v
_journal_volume 49
_journal_year 2010
_chemical_formula_moiety 'I2 O6 Pd'
_chemical_formula_sum 'I2 O6 Pd'
_chemical_formula_weight 456.22
_chemical_name_systematic
; 
 ? 
;
_space_group_IT_number 61
_symmetry_cell_setting orthorhombic
_symmetry_space_group_name_Hall '-P 2ac 2ab'
_symmetry_space_group_name_H-M 'P b c a'
_atom_sites_solution_hydrogens none
_atom_sites_solution_primary direct
_atom_sites_solution_secondary difmap
_audit_creation_method SHELXL-97
_cell_angle_alpha 90.00
_cell_angle_beta 90.00
_cell_angle_gamma 90.00
_cell_formula_units_Z 4
_cell_length_a 5.839(3)
_cell_length_b 6.037(3)
_cell_length_c 15.071(9)
_cell_measurement_reflns_used 1139
_cell_measurement_temperature 293(2)
_cell_measurement_theta_max 27.4372
_cell_measurement_theta_min 2.7029
_cell_volume 531.3(5)
_computing_cell_refinement 'CrystalClear (Rigaku Inc., 2007)'
_computing_data_collection 'CrystalClear (Rigaku Inc., 2007)'
_computing_data_reduction 'CrystalClear (Rigaku Inc., 2007)'
_computing_structure_refinement 'SHELXL-97 (Sheldrick, 1997)'
_computing_structure_solution 'SHELXS-97 (Sheldrick, 1990)'
_diffrn_ambient_temperature 293(2)
_diffrn_detector_area_resol_mean 13.6612
_diffrn_measured_fraction_theta_full 0.992
_diffrn_measured_fraction_theta_max 0.992
_diffrn_measurement_device_type Mercury2
_diffrn_measurement_method CCD_Profile_fitting
_diffrn_radiation_monochromator graphite
_diffrn_radiation_source 'fine-focus sealed tube'
_diffrn_radiation_type MoK\a
_diffrn_radiation_wavelength 0.71073
_diffrn_reflns_av_R_equivalents 0.0530
_diffrn_reflns_av_sigmaI/netI 0.0416
_diffrn_reflns_limit_h_max 7
_diffrn_reflns_limit_h_min -7
_diffrn_reflns_limit_k_max 7
_diffrn_reflns_limit_k_min -7
_diffrn_reflns_limit_l_max 19
_diffrn_reflns_limit_l_min -19
_diffrn_reflns_number 3503
_diffrn_reflns_theta_full 27.43
_diffrn_reflns_theta_max 27.43
_diffrn_reflns_theta_min 2.70
_exptl_absorpt_coefficient_mu 15.070
_exptl_absorpt_correction_T_max 1.0000
_exptl_absorpt_correction_T_min 0.7291
_exptl_absorpt_correction_type multi-scan
_exptl_absorpt_process_details crystalclear
_exptl_crystal_colour red
_exptl_crystal_density_diffrn 5.704
_exptl_crystal_density_method 'not measured'
_exptl_crystal_description Prism
_exptl_crystal_F_000 800
_exptl_crystal_size_max 0.08
_exptl_crystal_size_mid 0.07
_exptl_crystal_size_min 0.05
_refine_diff_density_max 1.387
_refine_diff_density_min -2.152
_refine_diff_density_rms 0.396
_refine_ls_extinction_method none
_refine_ls_goodness_of_fit_ref 1.050
_refine_ls_hydrogen_treatment none
_refine_ls_matrix_type full
_refine_ls_number_parameters 43
_refine_ls_number_reflns 594
_refine_ls_number_restraints 0
_refine_ls_restrained_S_all 1.050
_refine_ls_R_factor_all 0.0310
_refine_ls_R_factor_gt 0.0263
_refine_ls_shift/su_max 0.000
_refine_ls_shift/su_mean 0.000
_refine_ls_structure_factor_coef Fsqd
_refine_ls_weighting_details 'calc w=1/[\s^2^(Fo^2^)+(0.0263P)^2^+0.0000P] where P=(Fo^2^+2Fc^2^)/3'
_refine_ls_weighting_scheme calc
_refine_ls_wR_factor_gt 0.0583
_refine_ls_wR_factor_ref 0.0600
_reflns_number_gt 515
_reflns_number_total 594
_reflns_threshold_expression >2sigma(I)
_cod_data_source_file ic101370v_si_001_1.cif
_cod_data_source_block Pd(IO3)2
_cod_depositor_comments
;
The following automatic conversions were performed:

'_exptl_absorpt_correction_type' value 'Multi-scan' changed to
'multi-scan' according to the built-in table from CIF Core dictionary
named 'cif_core.dic' version 2.4.1 from 2010-06-29.

Automatic conversion script
Id: cif_fix_values 1646 2011-03-28 12:23:43Z adriana 
;
_cod_database_code 4316838

loop_
_symmetry_equiv_pos_as_xyz
'x, y, z'
'-x+1/2, -y, z+1/2'
'x+1/2, -y+1/2, -z'
'-x, y+1/2, -z+1/2'
'-x, -y, -z'
'x-1/2, y, -z-1/2'
'-x-1/2, y-1/2, z'
'x, -y-1/2, z-1/2'

loop_
_atom_site_label
_atom_site_type_symbol
_atom_site_fract_x
_atom_site_fract_y
_atom_site_fract_z
_atom_site_U_iso_or_equiv
_atom_site_adp_type
_atom_site_occupancy
_atom_site_symmetry_multiplicity
_atom_site_calc_flag
_atom_site_refinement_flags
_atom_site_disorder_assembly
_atom_site_disorder_group
Pd1 Pd 0.5000 -1.0000 0.0000 0.01097(19) Uani 1 2 d S . .
I1 I 0.53689(7) -0.59053(7) -0.15141(3) 0.01077(16) Uani 1 1 d . . .
O1 O 0.3787(8) -0.8284(8) -0.1045(3) 0.0160(10) Uani 1 1 d . . .
O2 O 0.7551(8) -0.7341(8) -0.2141(3) 0.0177(10) Uani 1 1 d . . .
O3 O 0.6838(7) -0.5044(8) -0.0520(3) 0.0177(10) Uani 1 1 d . . .

loop_
_atom_site_aniso_label
_atom_site_aniso_U_11
_atom_site_aniso_U_22
_atom_site_aniso_U_33
_atom_site_aniso_U_23
_atom_site_aniso_U_13
_atom_site_aniso_U_12
Pd1 0.0096(3) 0.0114(4) 0.0119(4) 0.0009(3) 0.0001(2) 0.0000(3)
I1 0.0091(2) 0.0098(3) 0.0134(3) 0.00053(17) -0.00006(15) 0.00063(14)
O1 0.013(2) 0.018(2) 0.017(3) 0.004(2) -0.0005(19) -0.0031(19)
O2 0.016(2) 0.018(3) 0.019(3) 0.000(2) 0.0054(19) 0.0046(19)
O3 0.008(2) 0.027(3) 0.018(3) -0.002(2) -0.0007(18) 0.0007(19)

loop_
_atom_type_symbol
_atom_type_description
_atom_type_scat_dispersion_real
_atom_type_scat_dispersion_imag
_atom_type_scat_source
H H 0.0000 0.0000 'International Tables Vol C Tables 4.2.6.8 and 6.1.1.4'
I I -0.4742 1.8119 'International Tables Vol C Tables 4.2.6.8 and 6.1.1.4'
O O 0.0106 0.0060 'International Tables Vol C Tables 4.2.6.8 and 6.1.1.4'
Pd Pd -0.9988 1.0072 'International Tables Vol C Tables 4.2.6.8 and 6.1.1.4'
Sr Sr -1.5307 3.2498 'International Tables Vol C Tables 4.2.6.8 and 6.1.1.4'

loop_
_geom_angle_atom_site_label_1
_geom_angle_atom_site_label_2
_geom_angle_atom_site_label_3
_geom_angle
_geom_angle_site_symmetry_1
_geom_angle_site_symmetry_3
_geom_angle_publ_flag
O3 Pd1 O3 180.0(3) 3_435 7_755 ?
O3 Pd1 O1 91.45(19) 3_435 5_635 ?
O3 Pd1 O1 88.55(19) 7_755 5_635 ?
O3 Pd1 O1 88.55(19) 3_435 . ?
O3 Pd1 O1 91.45(19) 7_755 . ?
O1 Pd1 O1 180.0(3) 5_635 . ?
O3 Pd1 I1 71.74(14) 3_435 5_635 ?
O3 Pd1 I1 108.26(14) 7_755 5_635 ?
O1 Pd1 I1 27.85(13) 5_635 5_635 ?
O1 Pd1 I1 152.15(13) . 5_635 ?
O3 Pd1 I1 108.26(14) 3_435 . ?
O3 Pd1 I1 71.74(14) 7_755 . ?
O1 Pd1 I1 152.15(13) 5_635 . ?
O1 Pd1 I1 27.85(13) . . ?
I1 Pd1 I1 180.000(14) 5_635 . ?
O3 I1 O2 103.7(2) . . ?
O3 I1 O1 98.3(2) . . ?
O2 I1 O1 100.4(2) . . ?
O3 I1 Pd1 71.29(16) . . ?
O2 I1 Pd1 92.70(16) . . ?
O1 I1 Pd1 30.59(14) . . ?
I1 O1 Pd1 121.6(2) . . ?
I1 O3 Pd1 140.0(3) . 3_535 ?

loop_
_geom_bond_atom_site_label_1
_geom_bond_atom_site_label_2
_geom_bond_distance
_geom_bond_site_symmetry_2
_geom_bond_publ_flag
Pd1 O3 2.005(4) 3_435 ?
Pd1 O3 2.005(4) 7_755 ?
Pd1 O1 2.013(5) 5_635 ?
Pd1 O1 2.013(5) . ?
Pd1 I1 3.3710(14) 5_635 ?
Pd1 I1 3.3710(14) . ?
I1 O3 1.804(5) . ?
I1 O2 1.807(5) . ?
I1 O1 1.848(5) . ?
O3 Pd1 2.005(4) 3_535 ?
